data_4086935
loop_
_publ_author_name
'Kiernicki, John J.'
'Staun, Selena L.'
'Zeller, Matthias'
'Bart, Suzanne C.'

_publ_section_title
;
 A Uranium(IV) Triamide Species with Br\/onsted Basic Ligand Character:
 Metal--Ligand Cooperativity in the f Block
;
_journal_issue 3
_journal_name_full Organometallics
_journal_page_first 665
_journal_paper_doi 10.1021/acs.organomet.6b00861
_journal_volume 36
_journal_year 2017
_chemical_formula_moiety 'C38 H51 N3 S U'
_chemical_formula_sum 'C38 H51 N3 S U'
_chemical_formula_weight 819.90
_space_group_crystal_system orthorhombic
_space_group_IT_number 19
_space_group_name_Hall 'P 2ac 2ab'
_space_group_name_H-M_alt 'P 21 21 21'
_symmetry_space_group_name_Hall 'P 2ac 2ab'
_symmetry_space_group_name_H-M 'P 21 21 21'
_atom_sites_solution_hydrogens geom
_atom_sites_solution_primary direct
_atom_sites_solution_secondary difmap
_audit_creation_method SHELXL-2014/7
_cell_angle_alpha 90
_cell_angle_beta 90
_cell_angle_gamma 90
_cell_formula_units_Z 4
_cell_length_a 9.3331(2)
_cell_length_b 16.9164(3)
_cell_length_c 22.2563(3)
_cell_measurement_reflns_used 56996
_cell_measurement_temperature 100(2)
_cell_measurement_theta_max 72.110
_cell_measurement_theta_min 3.972
_cell_volume 3513.88(11)
_computing_cell_refinement 'HKL3000 (Otwinowski & Minor, 1997)'
_computing_data_collection 'CrystalClear-SM Expert 2.1 b32 (Rigaku, 2014)'
_computing_data_reduction 'HKL3000 (Otwinowski & Minor, 1997)'
_computing_publication_material 'Encifer (Allen et al., 2004)'
_computing_structure_refinement
;  
SHELXL-2014/7 (Sheldrick, 2014), 
SHELXLE Rev714 (H\"ubschle et al., 2011)
;
_computing_structure_solution 'SHELXS-97 (Sheldrick, 2008)'
_diffrn_ambient_temperature 100(2)
_diffrn_measured_fraction_theta_full 0.997
_diffrn_measured_fraction_theta_max 0.990
_diffrn_measurement_device_type 'Rigaku Rapid II curved image plate diffractometer'
_diffrn_measurement_method 'omega scans'
_diffrn_radiation_monochromator 'laterally graded multilayer (Goebel) mirror'
_diffrn_radiation_type CuK\a
_diffrn_radiation_wavelength 1.54178
_diffrn_reflns_av_R_equivalents 0.1082
_diffrn_reflns_av_unetI/netI 0.0423
_diffrn_reflns_Laue_measured_fraction_full 0.997
_diffrn_reflns_Laue_measured_fraction_max 0.990
_diffrn_reflns_limit_h_max 11
_diffrn_reflns_limit_h_min -11
_diffrn_reflns_limit_k_max 20
_diffrn_reflns_limit_k_min -20
_diffrn_reflns_limit_l_max 26
_diffrn_reflns_limit_l_min -27
_diffrn_reflns_number 56996
_diffrn_reflns_point_group_measured_fraction_full 0.998
_diffrn_reflns_point_group_measured_fraction_max 0.991
_diffrn_reflns_theta_full 67.679
_diffrn_reflns_theta_max 72.110
_diffrn_reflns_theta_min 3.972
_diffrn_source 'microfocus X-ray tube'
_exptl_absorpt_coefficient_mu 13.767
_exptl_absorpt_correction_T_max 0.169
_exptl_absorpt_correction_T_min 0.053
_exptl_absorpt_correction_type multi-scan
_exptl_absorpt_process_details 'SCALEPACK (Otwinowski & Minor, 1997)'
_exptl_crystal_colour red
_exptl_crystal_density_diffrn 1.550
_exptl_crystal_description block
_exptl_crystal_F_000 1632
_exptl_crystal_size_max 0.400
_exptl_crystal_size_mid 0.300
_exptl_crystal_size_min 0.200
_refine_diff_density_max 1.726
_refine_diff_density_min -1.361
_refine_diff_density_rms 0.143
_refine_ls_abs_structure_details
;
 Refined as an inversion twin.
;
_refine_ls_abs_structure_Flack 0.030(8)
_refine_ls_extinction_coef 0.00023(3)
_refine_ls_extinction_expression Fc^*^=kFc[1+0.001xFc^2^\l^3^/sin(2\q)]^-1/4^
_refine_ls_extinction_method 'SHELXL-2014/7 (Sheldrick 2014'
_refine_ls_goodness_of_fit_ref 1.043
_refine_ls_hydrogen_treatment constr
_refine_ls_matrix_type full
_refine_ls_number_parameters 401
_refine_ls_number_reflns 6807
_refine_ls_number_restraints 39
_refine_ls_restrained_S_all 1.042
_refine_ls_R_factor_all 0.0258
_refine_ls_R_factor_gt 0.0258
_refine_ls_shift/su_max 0.001
_refine_ls_shift/su_mean 0.000
_refine_ls_structure_factor_coef Fsqd
_refine_ls_weighting_details 'w=1/[\s^2^(Fo^2^)+(0.0236P)^2^+9.8555P] where P=(Fo^2^+2Fc^2^)/3'
_refine_ls_weighting_scheme calc
_refine_ls_wR_factor_gt 0.0639
_refine_ls_wR_factor_ref 0.0640
_reflns_Friedel_coverage 0.782
_reflns_Friedel_fraction_full 1.000
_reflns_Friedel_fraction_max 0.993
_reflns_number_gt 6801
_reflns_number_total 6807
_reflns_threshold_expression 'I > 2\s(I)'
_cod_data_source_file om6b00861_si_005.cif
_cod_data_source_block jk1017
_cod_depositor_comments 'Adding full bibliography for 4086932--4086937.cif.'
_cod_database_code 4086935
_shelx_shelxl_version_number 2014/7
_shelx_space_group_comment
;
The symmetry employed for this shelxl refinement is uniquely defined
by the following loop, which should always be used as a source of
symmetry information in preference to the above space-group names.
They are only intended as comments.
;
_shelx_estimated_absorpt_t_min 0.073
_shelx_estimated_absorpt_t_max 0.169

loop_
_space_group_symop_operation_xyz
'x, y, z'
'-x+1/2, -y, z+1/2'
'x+1/2, -y+1/2, -z'
'-x, y+1/2, -z+1/2'

loop_
_atom_site_label
_atom_site_type_symbol
_atom_site_fract_x
_atom_site_fract_y
_atom_site_fract_z
_atom_site_U_iso_or_equiv
_atom_site_adp_type
_atom_site_occupancy
_atom_site_site_symmetry_order
_atom_site_calc_flag
_atom_site_refinement_flags_posn
_atom_site_refinement_flags_adp
C1 C 0.6340(7) 0.5143(5) 0.2687(3) 0.0228(16) Uani 1 1 d . .
H1A H 0.5860 0.4624 0.2644 0.027 Uiso 1 1 calc R U
H1B H 0.6225 0.5436 0.2305 0.027 Uiso 1 1 calc R U
C2 C 0.5650(7) 0.5602(5) 0.3192(3) 0.0205(15) Uani 1 1 d . .
H2A H 0.5851 0.6173 0.3144 0.025 Uiso 1 1 calc R U
H2B H 0.4599 0.5524 0.3183 0.025 Uiso 1 1 calc R U
C3 C 0.5629(8) 0.4537(4) 0.3936(3) 0.0214(15) Uani 1 1 d . .
H3A H 0.5790 0.4150 0.3609 0.026 Uiso 1 1 calc R U
H3B H 0.4585 0.4584 0.4006 0.026 Uiso 1 1 calc R U
C4 C 0.6380(7) 0.4274(4) 0.4503(3) 0.0210(15) Uani 1 1 d . U
H4A H 0.6051 0.4599 0.4846 0.025 Uiso 1 1 calc R U
H4B H 0.6138 0.3715 0.4589 0.025 Uiso 1 1 calc R U
C5 C 0.8547(7) 0.4740(4) 0.2273(3) 0.0156(14) Uani 1 1 d . .
C6 C 0.8994(8) 0.5283(4) 0.1831(3) 0.0188(13) Uani 1 1 d . .
C7 C 0.8804(9) 0.6164(4) 0.1903(3) 0.0247(16) Uani 1 1 d . .
H7A H 0.9594 0.6440 0.1702 0.037 Uiso 1 1 calc R U
H7B H 0.8802 0.6299 0.2331 0.037 Uiso 1 1 calc R U
H7C H 0.7893 0.6326 0.1721 0.037 Uiso 1 1 calc R U
C8 C 0.9643(7) 0.4992(4) 0.1307(3) 0.0213(14) Uani 1 1 d . .
H8 H 0.9971 0.5356 0.1012 0.026 Uiso 1 1 calc R U
C9 C 0.9818(7) 0.4186(4) 0.1207(3) 0.0190(14) Uani 1 1 d . .
C10 C 1.0538(9) 0.3888(5) 0.0648(3) 0.0270(17) Uani 1 1 d . .
H10A H 1.0216 0.4199 0.0302 0.040 Uiso 1 1 calc R U
H10B H 1.0289 0.3331 0.0587 0.040 Uiso 1 1 calc R U
H10C H 1.1579 0.3939 0.0691 0.040 Uiso 1 1 calc R U
C11 C 0.9315(7) 0.3659(4) 0.1637(3) 0.0197(15) Uani 1 1 d . .
H11 H 0.9396 0.3106 0.1568 0.024 Uiso 1 1 calc R U
C12 C 0.8692(7) 0.3930(4) 0.2169(3) 0.0170(14) Uani 1 1 d . .
C13 C 0.8205(9) 0.3332(5) 0.2639(3) 0.0248(16) Uani 1 1 d . .
H13A H 0.7172 0.3386 0.2705 0.037 Uiso 1 1 calc R U
H13B H 0.8715 0.3429 0.3017 0.037 Uiso 1 1 calc R U
H13C H 0.8417 0.2796 0.2497 0.037 Uiso 1 1 calc R U
C14 C 0.8599(7) 0.4013(4) 0.4967(3) 0.0165(14) Uani 1 1 d . U
C15 C 0.8849(8) 0.3201(4) 0.4996(3) 0.0193(14) Uani 1 1 d . .
C16 C 0.8478(8) 0.2647(5) 0.4492(3) 0.0232(16) Uani 1 1 d . .
H16A H 0.8414 0.2944 0.4115 0.035 Uiso 1 1 calc R U
H16B H 0.7556 0.2393 0.4576 0.035 Uiso 1 1 calc R U
H16C H 0.9224 0.2242 0.4456 0.035 Uiso 1 1 calc R U
C17 C 0.9462(8) 0.2896(5) 0.5527(3) 0.0228(16) Uani 1 1 d . .
H17 H 0.9667 0.2347 0.5547 0.027 Uiso 1 1 calc R U
C18 C 0.9776(8) 0.3365(5) 0.6017(3) 0.0246(16) Uani 1 1 d . .
C19 C 1.0437(11) 0.3015(6) 0.6581(4) 0.042(2) Uani 1 1 d . .
H19A H 1.0252 0.2445 0.6592 0.063 Uiso 1 1 calc R U
H19B H 1.0012 0.3265 0.6936 0.063 Uiso 1 1 calc R U
H19C H 1.1473 0.3109 0.6579 0.063 Uiso 1 1 calc R U
C20 C 0.9510(8) 0.4163(5) 0.5977(3) 0.0243(16) Uani 1 1 d . .
H20 H 0.9746 0.4494 0.6308 0.029 Uiso 1 1 calc R U
C21 C 0.8898(9) 0.4501(4) 0.5462(3) 0.0188(14) Uani 1 1 d . .
C22 C 0.8627(9) 0.5380(4) 0.5447(3) 0.0259(19) Uani 1 1 d . .
H22A H 0.9431 0.5645 0.5248 0.039 Uiso 1 1 calc R U
H22B H 0.8532 0.5579 0.5859 0.039 Uiso 1 1 calc R U
H22C H 0.7742 0.5486 0.5224 0.039 Uiso 1 1 calc R U
C23 C 1.1735(7) 0.5540(5) 0.3372(3) 0.0172(8) Uani 1 1 d . U
C24 C 1.1644(7) 0.4736(5) 0.3201(3) 0.0180(8) Uani 1 1 d . U
C25 C 1.1569(6) 0.4272(4) 0.3734(3) 0.0178(8) Uani 1 1 d . U
C26 C 1.1692(7) 0.4778(4) 0.4224(3) 0.0172(8) Uani 1 1 d . U
C27 C 1.1784(7) 0.5568(4) 0.3999(3) 0.0167(8) Uani 1 1 d . U
C28 C 1.1891(8) 0.6223(5) 0.2951(3) 0.0283(18) Uani 1 1 d . .
H28A H 1.1917 0.6029 0.2536 0.043 Uiso 1 1 calc R U
H28B H 1.2783 0.6506 0.3040 0.043 Uiso 1 1 calc R U
H28C H 1.1076 0.6583 0.3000 0.043 Uiso 1 1 calc R U
C29 C 1.1928(9) 0.4392(7) 0.2594(3) 0.040(2) Uani 1 1 d . .
H29A H 1.1639 0.4772 0.2283 0.059 Uiso 1 1 calc R U
H29B H 1.1378 0.3903 0.2546 0.059 Uiso 1 1 calc R U
H29C H 1.2952 0.4278 0.2553 0.059 Uiso 1 1 calc R U
C30 C 1.1657(8) 0.3379(4) 0.3763(4) 0.0318(18) Uani 1 1 d . .
H30A H 1.1058 0.3150 0.3446 0.048 Uiso 1 1 calc R U
H30B H 1.1317 0.3198 0.4156 0.048 Uiso 1 1 calc R U
H30C H 1.2653 0.3212 0.3705 0.048 Uiso 1 1 calc R U
C31 C 1.2027(8) 0.4545(5) 0.4867(3) 0.0250(16) Uani 1 1 d . .
H31A H 1.1551 0.4043 0.4961 0.038 Uiso 1 1 calc R U
H31B H 1.1681 0.4957 0.5140 0.038 Uiso 1 1 calc R U
H31C H 1.3065 0.4483 0.4914 0.038 Uiso 1 1 calc R U
C32 C 1.2151(8) 0.6290(5) 0.4370(3) 0.0248(16) Uani 1 1 d . .
H32A H 1.3181 0.6293 0.4457 0.037 Uiso 1 1 calc R U
H32B H 1.1613 0.6277 0.4748 0.037 Uiso 1 1 calc R U
H32C H 1.1898 0.6768 0.4146 0.037 Uiso 1 1 calc R U
C33 C 0.7308(7) 0.7175(4) 0.3853(3) 0.0180(14) Uani 1 1 d . .
C34 C 0.7031(9) 0.7528(5) 0.3289(3) 0.0254(16) Uani 1 1 d . .
H34 H 0.7725 0.7498 0.2978 0.030 Uiso 1 1 calc R U
C35 C 0.5762(10) 0.7911(5) 0.3193(4) 0.034(2) Uani 1 1 d . .
H35 H 0.5581 0.8146 0.2813 0.041 Uiso 1 1 calc R U
C36 C 0.4738(9) 0.7963(5) 0.3641(5) 0.036(2) Uani 1 1 d . .
H36 H 0.3848 0.8217 0.3564 0.044 Uiso 1 1 calc R U
C37 C 0.5021(9) 0.7644(5) 0.4198(4) 0.0318(19) Uani 1 1 d . .
H37 H 0.4336 0.7695 0.4512 0.038 Uiso 1 1 calc R U
C38 C 0.6299(8) 0.7250(4) 0.4305(3) 0.0233(16) Uani 1 1 d . .
H38 H 0.6483 0.7032 0.4691 0.028 Uiso 1 1 calc R U
N1 N 0.7876(6) 0.5021(4) 0.2811(2) 0.0161(11) Uani 1 1 d . .
N2 N 0.6239(6) 0.5316(3) 0.3770(2) 0.0152(11) Uani 1 1 d . .
H2 H 0.6016 0.5708 0.4093 0.018 Uiso 1 1 calc R U
N3 N 0.7950(6) 0.4356(3) 0.4433(2) 0.0161(11) Uani 1 1 d . U
S1 S 0.8960(2) 0.66813(9) 0.39802(8) 0.0206(3) Uani 1 1 d . .
U1 U 0.89679(2) 0.51099(2) 0.37134(2) 0.00986(8) Uani 1 1 d . .

loop_
_atom_site_aniso_label
_atom_site_aniso_U_11
_atom_site_aniso_U_22
_atom_site_aniso_U_33
_atom_site_aniso_U_23
_atom_site_aniso_U_13
_atom_site_aniso_U_12
C1 0.021(4) 0.039(4) 0.008(3) -0.002(3) -0.004(2) 0.005(3)
C2 0.014(3) 0.026(4) 0.022(3) 0.005(3) -0.005(3) 0.003(3)
C3 0.020(4) 0.020(4) 0.025(3) 0.003(3) -0.002(3) -0.001(3)
C4 0.015(3) 0.021(4) 0.027(3) 0.007(3) 0.005(2) -0.004(2)
C5 0.016(3) 0.023(4) 0.008(3) -0.004(3) -0.002(2) 0.004(3)
C6 0.018(3) 0.022(3) 0.016(3) 0.004(3) -0.004(3) 0.001(3)
C7 0.026(4) 0.021(4) 0.027(4) 0.003(3) -0.006(3) 0.002(3)
C8 0.024(4) 0.023(4) 0.017(3) 0.006(3) -0.001(2) -0.001(3)
C9 0.020(3) 0.024(4) 0.012(3) 0.001(3) 0.001(3) 0.003(3)
C10 0.036(4) 0.027(4) 0.018(3) 0.001(3) 0.006(3) 0.005(3)
C11 0.024(4) 0.018(3) 0.017(3) -0.001(3) -0.002(3) 0.003(3)
C12 0.016(4) 0.026(4) 0.009(3) 0.000(3) -0.002(2) -0.006(3)
C13 0.031(4) 0.024(4) 0.020(3) 0.002(3) 0.003(3) -0.004(3)
C14 0.015(3) 0.020(3) 0.014(2) 0.004(2) 0.007(2) -0.002(2)
C15 0.015(3) 0.021(3) 0.022(3) 0.001(3) 0.005(3) -0.003(3)
C16 0.026(4) 0.019(4) 0.025(4) -0.003(3) 0.004(3) -0.001(3)
C17 0.026(4) 0.022(4) 0.021(3) 0.010(3) 0.007(3) 0.004(3)
C18 0.021(4) 0.036(4) 0.016(3) 0.011(3) 0.006(3) 0.003(3)
C19 0.049(5) 0.057(6) 0.020(4) 0.014(4) 0.001(4) 0.013(5)
C20 0.026(4) 0.034(4) 0.013(3) -0.001(3) 0.005(3) 0.000(3)
C21 0.024(4) 0.020(3) 0.013(3) 0.002(2) 0.009(3) -0.002(3)
C22 0.040(5) 0.019(4) 0.018(3) -0.007(3) 0.004(3) -0.004(3)
C23 0.0049(15) 0.0284(18) 0.0183(17) 0.0043(16) 0.0014(15) 0.0017(14)
C24 0.0063(15) 0.0285(18) 0.0193(17) 0.0035(17) 0.0011(14) 0.0028(14)
C25 0.0061(15) 0.0276(18) 0.0195(17) 0.0039(17) 0.0010(15) 0.0028(14)
C26 0.0055(15) 0.0277(18) 0.0183(17) 0.0049(16) 0.0010(14) 0.0008(14)
C27 0.0042(15) 0.0280(18) 0.0177(17) 0.0044(16) 0.0008(15) 0.0009(14)
C28 0.013(3) 0.043(5) 0.030(4) 0.022(4) 0.002(3) 0.001(4)
C29 0.020(4) 0.075(7) 0.024(4) -0.014(4) 0.002(3) 0.010(5)
C30 0.024(4) 0.019(4) 0.053(5) -0.006(4) -0.007(4) 0.006(3)
C31 0.015(3) 0.034(4) 0.025(3) 0.012(3) 0.000(3) 0.002(3)
C32 0.015(3) 0.028(4) 0.032(4) -0.003(3) -0.006(3) -0.007(3)
C33 0.017(3) 0.011(3) 0.026(3) -0.003(3) -0.003(3) -0.001(2)
C34 0.030(4) 0.021(4) 0.025(4) 0.003(3) -0.002(3) 0.000(3)
C35 0.046(6) 0.017(4) 0.041(5) 0.001(3) -0.017(4) 0.005(4)
C36 0.027(4) 0.020(4) 0.062(6) -0.010(4) -0.011(4) 0.007(3)
C37 0.022(4) 0.022(4) 0.051(5) -0.011(4) 0.009(4) -0.001(3)
C38 0.026(4) 0.016(3) 0.028(4) -0.005(3) -0.001(3) -0.004(3)
N1 0.016(3) 0.019(3) 0.014(2) -0.003(2) -0.0009(19) 0.000(2)
N2 0.019(3) 0.015(3) 0.012(2) -0.001(2) -0.003(2) 0.000(2)
N3 0.014(2) 0.018(3) 0.016(2) 0.006(2) 0.0065(17) -0.0057(19)
S1 0.0180(8) 0.0129(7) 0.0308(8) -0.0004(6) -0.0021(8) 0.0001(7)
U1 0.00850(12) 0.01040(12) 0.01069(11) 0.00065(7) -0.00031(7) 0.00000(7)

loop_
_atom_type_symbol
_atom_type_description
_atom_type_scat_dispersion_real
_atom_type_scat_dispersion_imag
_atom_type_scat_source
C C 0.0181 0.0091 'International Tables Vol C Tables 4.2.6.8 and 6.1.1.4'
H H 0.0000 0.0000 'International Tables Vol C Tables 4.2.6.8 and 6.1.1.4'
N N 0.0311 0.0180 'International Tables Vol C Tables 4.2.6.8 and 6.1.1.4'
S S 0.3331 0.5567 'International Tables Vol C Tables 4.2.6.8 and 6.1.1.4'
U U -4.3638 13.4090 'International Tables Vol C Tables 4.2.6.8 and 6.1.1.4'

loop_
_geom_angle_atom_site_label_1
_geom_angle_atom_site_label_2
_geom_angle_atom_site_label_3
_geom_angle
N1 C1 C2 110.4(5)
N1 C1 H1A 109.6
C2 C1 H1A 109.6
N1 C1 H1B 109.6
C2 C1 H1B 109.6
H1A C1 H1B 108.1
N2 C2 C1 108.7(5)
N2 C2 H2A 109.9
C1 C2 H2A 109.9
N2 C2 H2B 109.9
C1 C2 H2B 109.9
H2A C2 H2B 108.3
N2 C3 C4 107.0(6)
N2 C3 H3A 110.3
C4 C3 H3A 110.3
N2 C3 H3B 110.3
C4 C3 H3B 110.3
H3A C3 H3B 108.6
N3 C4 C3 110.1(6)
N3 C4 H4A 109.6
C3 C4 H4A 109.6
N3 C4 H4B 109.6
C3 C4 H4B 109.6
H4A C4 H4B 108.2
C12 C5 C6 119.7(6)
C12 C5 N1 120.4(6)
C6 C5 N1 119.8(6)
C8 C6 C5 118.7(6)
C8 C6 C7 119.0(6)
C5 C6 C7 122.3(6)
C6 C7 H7A 109.5
C6 C7 H7B 109.5
H7A C7 H7B 109.5
C6 C7 H7C 109.5
H7A C7 H7C 109.5
H7B C7 H7C 109.5
C9 C8 C6 121.7(6)
C9 C8 H8 119.1
C6 C8 H8 119.1
C8 C9 C11 118.7(6)
C8 C9 C10 120.9(6)
C11 C9 C10 120.4(6)
C9 C10 H10A 109.5
C9 C10 H10B 109.5
H10A C10 H10B 109.5
C9 C10 H10C 109.5
H10A C10 H10C 109.5
H10B C10 H10C 109.5
C9 C11 C12 120.9(7)
C9 C11 H11 119.6
C12 C11 H11 119.6
C11 C12 C5 120.2(6)
C11 C12 C13 119.2(7)
C5 C12 C13 120.7(6)
C12 C13 H13A 109.5
C12 C13 H13B 109.5
H13A C13 H13B 109.5
C12 C13 H13C 109.5
H13A C13 H13C 109.5
H13B C13 H13C 109.5
C15 C14 C21 120.7(6)
C15 C14 N3 120.0(6)
C21 C14 N3 119.2(6)
C14 C15 C17 117.8(6)
C14 C15 C16 122.8(6)
C17 C15 C16 119.3(7)
C15 C16 H16A 109.5
C15 C16 H16B 109.5
H16A C16 H16B 109.5
C15 C16 H16C 109.5
H16A C16 H16C 109.5
H16B C16 H16C 109.5
C18 C17 C15 122.5(7)
C18 C17 H17 118.7
C15 C17 H17 118.7
C20 C18 C17 118.3(7)
C20 C18 C19 120.6(8)
C17 C18 C19 121.0(8)
C18 C19 H19A 109.5
C18 C19 H19B 109.5
H19A C19 H19B 109.5
C18 C19 H19C 109.5
H19A C19 H19C 109.5
H19B C19 H19C 109.5
C18 C20 C21 121.8(7)
C18 C20 H20 119.1
C21 C20 H20 119.1
C14 C21 C20 118.8(7)
C14 C21 C22 122.0(6)
C20 C21 C22 119.2(6)
C21 C22 H22A 109.5
C21 C22 H22B 109.5
H22A C22 H22B 109.5
C21 C22 H22C 109.5
H22A C22 H22C 109.5
H22B C22 H22C 109.5
C27 C23 C24 107.7(7)
C27 C23 C28 126.6(8)
C24 C23 C28 125.5(6)
C27 C23 U1 76.5(4)
C24 C23 U1 76.6(4)
C28 C23 U1 117.6(4)
C23 C24 C25 108.0(6)
C23 C24 C29 127.4(7)
C25 C24 C29 123.2(7)
C23 C24 U1 74.2(4)
C25 C24 U1 75.1(4)
C29 C24 U1 127.6(5)
C26 C25 C24 108.1(6)
C26 C25 C30 125.1(7)
C24 C25 C30 125.7(7)
C26 C25 U1 76.9(4)
C24 C25 U1 75.6(4)
C30 C25 U1 123.4(4)
C25 C26 C27 107.7(6)
C25 C26 C31 126.7(7)
C27 C26 C31 124.1(6)
C25 C26 U1 74.6(4)
C27 C26 U1 74.3(4)
C31 C26 U1 127.8(4)
C23 C27 C26 108.5(7)
C23 C27 C32 125.4(7)
C26 C27 C32 125.2(6)
C23 C27 U1 74.6(4)
C26 C27 U1 76.5(4)
C32 C27 U1 123.8(5)
C23 C28 H28A 109.5
C23 C28 H28B 109.5
H28A C28 H28B 109.5
C23 C28 H28C 109.5
H28A C28 H28C 109.5
H28B C28 H28C 109.5
C24 C29 H29A 109.5
C24 C29 H29B 109.5
H29A C29 H29B 109.5
C24 C29 H29C 109.5
H29A C29 H29C 109.5
H29B C29 H29C 109.5
C25 C30 H30A 109.5
C25 C30 H30B 109.5
H30A C30 H30B 109.5
C25 C30 H30C 109.5
H30A C30 H30C 109.5
H30B C30 H30C 109.5
C26 C31 H31A 109.5
C26 C31 H31B 109.5
H31A C31 H31B 109.5
C26 C31 H31C 109.5
H31A C31 H31C 109.5
H31B C31 H31C 109.5
C27 C32 H32A 109.5
C27 C32 H32B 109.5
H32A C32 H32B 109.5
C27 C32 H32C 109.5
H32A C32 H32C 109.5
H32B C32 H32C 109.5
C38 C33 C34 118.8(6)
C38 C33 S1 121.2(5)
C34 C33 S1 119.9(6)
C35 C34 C33 119.9(8)
C35 C34 H34 120.1
C33 C34 H34 120.1
C34 C35 C36 121.0(8)
C34 C35 H35 119.5
C36 C35 H35 119.5
C37 C36 C35 119.4(7)
C37 C36 H36 120.3
C35 C36 H36 120.3
C36 C37 C38 120.5(8)
C36 C37 H37 119.8
C38 C37 H37 119.8
C33 C38 C37 120.3(7)
C33 C38 H38 119.8
C37 C38 H38 119.8
C5 N1 C1 108.4(5)
C5 N1 U1 124.7(4)
C1 N1 U1 126.6(4)
C2 N2 C3 111.3(6)
C2 N2 U1 111.6(4)
C3 N2 U1 105.8(4)
C2 N2 H2 109.3
C3 N2 H2 109.3
U1 N2 H2 109.3
C14 N3 C4 106.7(5)
C14 N3 U1 129.1(4)
C4 N3 U1 123.0(4)
C33 S1 U1 115.2(2)
N3 U1 N1 113.8(2)
N3 U1 N2 67.99(19)
N1 U1 N2 66.81(18)
N3 U1 S1 113.29(15)
N1 U1 S1 104.92(16)
N2 U1 S1 81.62(13)
N3 U1 C23 136.9(2)
N1 U1 C23 101.10(19)
N2 U1 C23 153.44(19)
S1 U1 C23 78.90(16)
N3 U1 C25 93.8(2)
N1 U1 C25 111.7(2)
N2 U1 C25 157.20(19)
S1 U1 C25 119.41(15)
C23 U1 C25 48.4(2)
N3 U1 C27 112.8(2)
N1 U1 C27 129.88(19)
N2 U1 C27 151.2(2)
S1 U1 C27 71.62(16)
C23 U1 C27 28.90(18)
C25 U1 C27 47.8(2)
N3 U1 C24 122.3(2)
N1 U1 C24 91.42(19)
N2 U1 C24 158.04(18)
S1 U1 C24 108.04(16)
C23 U1 C24 29.2(2)
C25 U1 C24 29.32(19)
C27 U1 C24 47.6(2)
N3 U1 C26 88.9(2)
N1 U1 C26 138.32(19)
N2 U1 C26 153.19(17)
S1 U1 C26 96.22(16)
C23 U1 C26 48.1(2)
C25 U1 C26 28.5(2)
C27 U1 C26 29.3(2)
C24 U1 C26 47.51(18)

loop_
_geom_bond_atom_site_label_1
_geom_bond_atom_site_label_2
_geom_bond_distance
C1 N1 1.474(8)
C1 C2 1.510(10)
C1 H1A 0.9900
C1 H1B 0.9900
C2 N2 1.481(8)
C2 H2A 0.9900
C2 H2B 0.9900
C3 N2 1.481(9)
C3 C4 1.512(10)
C3 H3A 0.9900
C3 H3B 0.9900
C4 N3 1.480(9)
C4 H4A 0.9900
C4 H4B 0.9900
C5 C12 1.396(10)
C5 C6 1.408(9)
C5 N1 1.433(8)
C6 C8 1.403(9)
C6 C7 1.510(10)
C7 H7A 0.9800
C7 H7B 0.9800
C7 H7C 0.9800
C8 C9 1.391(10)
C8 H8 0.9500
C9 C11 1.390(10)
C9 C10 1.501(9)
C10 H10A 0.9800
C10 H10B 0.9800
C10 H10C 0.9800
C11 C12 1.397(9)
C11 H11 0.9500
C12 C13 1.524(9)
C13 H13A 0.9800
C13 H13B 0.9800
C13 H13C 0.9800
C14 C15 1.394(10)
C14 C21 1.404(10)
C14 N3 1.455(9)
C15 C17 1.410(10)
C15 C16 1.503(10)
C16 H16A 0.9800
C16 H16B 0.9800
C16 H16C 0.9800
C17 C18 1.381(11)
C17 H17 0.9500
C18 C20 1.375(11)
C18 C19 1.519(10)
C19 H19A 0.9800
C19 H19B 0.9800
C19 H19C 0.9800
C20 C21 1.404(10)
C20 H20 0.9500
C21 C22 1.507(10)
C22 H22A 0.9800
C22 H22B 0.9800
C22 H22C 0.9800
C23 C27 1.398(9)
C23 C24 1.414(10)
C23 C28 1.495(10)
C23 U1 2.789(7)
C24 C25 1.425(10)
C24 C29 1.494(10)
C24 U1 2.818(6)
C25 C26 1.392(10)
C25 C30 1.513(10)
C25 U1 2.812(6)
C26 C27 1.430(10)
C26 C31 1.516(9)
C26 U1 2.841(6)
C27 C32 1.515(10)
C27 U1 2.813(7)
C28 H28A 0.9800
C28 H28B 0.9800
C28 H28C 0.9800
C29 H29A 0.9800
C29 H29B 0.9800
C29 H29C 0.9800
C30 H30A 0.9800
C30 H30B 0.9800
C30 H30C 0.9800
C31 H31A 0.9800
C31 H31B 0.9800
C31 H31C 0.9800
C32 H32A 0.9800
C32 H32B 0.9800
C32 H32C 0.9800
C33 C38 1.385(10)
C33 C34 1.413(10)
C33 S1 1.776(7)
C34 C35 1.368(12)
C34 H34 0.9500
C35 C36 1.384(13)
C35 H35 0.9500
C36 C37 1.379(13)
C36 H36 0.9500
C37 C38 1.387(11)
C37 H37 0.9500
C38 H38 0.9500
N1 U1 2.258(5)
N2 U1 2.574(5)
N2 H2 1.0000
N3 U1 2.257(5)
S1 U1 2.7237(16)

loop_
_geom_torsion_atom_site_label_1
_geom_torsion_atom_site_label_2
_geom_torsion_atom_site_label_3
_geom_torsion_atom_site_label_4
_geom_torsion
N1 C1 C2 N2 -40.0(8)
N2 C3 C4 N3 -48.9(8)
C12 C5 C6 C8 -3.1(10)
N1 C5 C6 C8 -179.7(6)
C12 C5 C6 C7 177.1(6)
N1 C5 C6 C7 0.5(10)
C5 C6 C8 C9 1.7(10)
C7 C6 C8 C9 -178.5(7)
C6 C8 C9 C11 0.9(10)
C6 C8 C9 C10 -178.9(7)
C8 C9 C11 C12 -2.3(10)
C10 C9 C11 C12 177.6(7)
C9 C11 C12 C5 0.9(10)
C9 C11 C12 C13 -177.7(6)
C6 C5 C12 C11 1.8(10)
N1 C5 C12 C11 178.4(6)
C6 C5 C12 C13 -179.5(6)
N1 C5 C12 C13 -3.0(10)
C21 C14 C15 C17 -2.4(10)
N3 C14 C15 C17 -179.2(6)
C21 C14 C15 C16 176.8(7)
N3 C14 C15 C16 0.1(10)
C14 C15 C17 C18 2.0(11)
C16 C15 C17 C18 -177.3(7)
C15 C17 C18 C20 -1.7(11)
C15 C17 C18 C19 -180.0(7)
C17 C18 C20 C21 1.8(12)
C19 C18 C20 C21 -179.9(7)
C15 C14 C21 C20 2.6(11)
N3 C14 C21 C20 179.3(6)
C15 C14 C21 C22 -179.4(7)
N3 C14 C21 C22 -2.7(11)
C18 C20 C21 C14 -2.2(11)
C18 C20 C21 C22 179.7(7)
C27 C23 C24 C25 2.8(8)
C28 C23 C24 C25 177.4(6)
U1 C23 C24 C25 -68.1(5)
C27 C23 C24 C29 -163.5(7)
C28 C23 C24 C29 11.1(12)
U1 C23 C24 C29 125.6(7)
C27 C23 C24 U1 70.9(5)
C28 C23 C24 U1 -114.5(7)
C23 C24 C25 C26 -3.2(7)
C29 C24 C25 C26 163.8(7)
U1 C24 C25 C26 -70.8(4)
C23 C24 C25 C30 -171.5(6)
C29 C24 C25 C30 -4.5(10)
U1 C24 C25 C30 121.0(6)
C23 C24 C25 U1 67.5(5)
C29 C24 C25 U1 -125.5(7)
C24 C25 C26 C27 2.4(7)
C30 C25 C26 C27 170.7(6)
U1 C25 C26 C27 -67.4(5)
C24 C25 C26 C31 -164.1(6)
C30 C25 C26 C31 4.1(11)
U1 C25 C26 C31 126.0(6)
C24 C25 C26 U1 69.8(4)
C30 C25 C26 U1 -121.9(6)
C24 C23 C27 C26 -1.3(8)
C28 C23 C27 C26 -175.9(6)
U1 C23 C27 C26 69.6(5)
C24 C23 C27 C32 168.3(6)
C28 C23 C27 C32 -6.3(12)
U1 C23 C27 C32 -120.8(7)
C24 C23 C27 U1 -70.9(5)
C28 C23 C27 U1 114.5(7)
C25 C26 C27 C23 -0.7(8)
C31 C26 C27 C23 166.3(6)
U1 C26 C27 C23 -68.4(5)
C25 C26 C27 C32 -170.3(6)
C31 C26 C27 C32 -3.3(10)
U1 C26 C27 C32 122.1(7)
C25 C26 C27 U1 67.6(4)
C31 C26 C27 U1 -125.4(6)
C38 C33 C34 C35 -2.2(11)
S1 C33 C34 C35 -179.6(6)
C33 C34 C35 C36 0.2(12)
C34 C35 C36 C37 2.1(13)
C35 C36 C37 C38 -2.2(12)
C34 C33 C38 C37 2.1(10)
S1 C33 C38 C37 179.4(6)
C36 C37 C38 C33 0.2(12)
C12 C5 N1 C1 -92.8(7)
C6 C5 N1 C1 83.8(7)
C12 C5 N1 U1 80.3(7)
C6 C5 N1 U1 -103.1(6)
C2 C1 N1 C5 -167.7(6)
C2 C1 N1 U1 19.3(9)
C1 C2 N2 C3 -75.2(7)
C1 C2 N2 U1 42.7(7)
C4 C3 N2 C2 175.7(5)
C4 C3 N2 U1 54.3(6)
C15 C14 N3 C4 84.8(7)
C21 C14 N3 C4 -92.0(7)
C15 C14 N3 U1 -107.6(7)
C21 C14 N3 U1 75.6(8)
C3 C4 N3 C14 -173.9(6)
C3 C4 N3 U1 17.5(8)
C38 C33 S1 U1 92.2(6)
C34 C33 S1 U1 -90.5(6)
